data_7007352
loop_
_publ_author_name
'Llewellyn, Simon A.'
'Green, Malcolm L. H.'
'Cowley, Andrew R.'

_publ_section_title
;
 Cobalt N-heterocyclic carbene alkyl and acyl compounds: synthesis,
 molecular structure and reactivity.
;
_journal_issue 34
_journal_name_full 'Dalton transactions (Cambridge, England : 2003)'
_journal_page_first 4164
_journal_page_last 4168
_journal_paper_doi 10.1039/B604200G
_journal_year 2006
_chemical_compound_source
;
synthesis as described
;
_chemical_formula_moiety ' C25 H27 Co N2 O3 '
_chemical_formula_sum 'C25 H27 Co N2 O3'
_chemical_formula_weight 462.43
_chemical_name_systematic
;
?
;
_space_group_IT_number 2
_symmetry_cell_setting triclinic
_symmetry_space_group_name_Hall '-P 1'
_symmetry_space_group_name_H-M 'P -1'
_atom_sites_solution_hydrogens geom
_atom_sites_solution_primary direct
_cell_angle_alpha 101.1593(12)
_cell_angle_beta 90.3479(13)
_cell_angle_gamma 109.8209(16)
_cell_formula_units_Z 2
_cell_length_a 7.8826(2)
_cell_length_b 8.5076(3)
_cell_length_c 18.9876(7)
_cell_measurement_reflns_used 16259
_cell_measurement_temperature 150
_cell_measurement_theta_max 28
_cell_measurement_theta_min 5
_cell_volume 1171.71(7)
_computing_cell_refinement
;
KappaCCD software 'DENZO' (Otwinowski & Minor, 1996)
;
_computing_data_collection
;
KappaCCD software 'Collect' (Nonius, 2000)
;
_computing_data_reduction
;
KappaCCD software 'DENZO' (Otwinowski & Minor, 1996)
;
_computing_publication_material
;
CRYSTALS (Watkin et al, 2001)
;
_computing_structure_refinement
;
CRYSTALS (Watkin et al, 2001)
;
_computing_structure_solution 'SIR92 (Giacovazzo et al, 1992)'
_diffrn_ambient_temperature 150
_diffrn_measured_fraction_theta_full 0.991
_diffrn_measured_fraction_theta_max 0.991
_diffrn_measurement_device_type
;
Nonius KappaCCD
;
_diffrn_measurement_method \w
_diffrn_radiation_monochromator graphite
_diffrn_radiation_type 'Mo K\a'
_diffrn_radiation_wavelength 0.71073
_diffrn_reflns_av_R_equivalents 0.045
_diffrn_reflns_limit_h_max 10
_diffrn_reflns_limit_h_min -10
_diffrn_reflns_limit_k_max 11
_diffrn_reflns_limit_k_min -11
_diffrn_reflns_limit_l_max 24
_diffrn_reflns_limit_l_min -24
_diffrn_reflns_number 16259
_diffrn_reflns_theta_full 27.472
_diffrn_reflns_theta_max 27.472
_diffrn_reflns_theta_min 5.209
_diffrn_standards_decay_% 0.00
_diffrn_standards_interval_count 0
_diffrn_standards_interval_time 0
_diffrn_standards_number 0
_exptl_absorpt_coefficient_mu 0.760
_exptl_absorpt_correction_T_max 0.96
_exptl_absorpt_correction_T_min 0.76
_exptl_absorpt_correction_type multi-scan
_exptl_absorpt_process_details
;
Denzo/Scalepack (Otwinowski & Minor, 1996)
;
_exptl_crystal_colour ' pale yellow '
_exptl_crystal_density_diffrn 1.311
_exptl_crystal_description ' plate '
_exptl_crystal_F_000 484
_exptl_crystal_size_max 0.36
_exptl_crystal_size_mid 0.32
_exptl_crystal_size_min 0.06
_refine_diff_density_max 0.36
_refine_diff_density_min -0.39
_refine_ls_extinction_method None
_refine_ls_goodness_of_fit_ref 1.0869
_refine_ls_hydrogen_treatment mixed
_refine_ls_matrix_type full
_refine_ls_number_parameters 284
_refine_ls_number_reflns 3655
_refine_ls_number_restraints 0
_refine_ls_R_factor_all 0.0644
_refine_ls_R_factor_gt 0.0377
_refine_ls_shift/su_max 0.002429
_refine_ls_structure_factor_coef F
_refine_ls_weighting_details
;
Method, part 1, Chebychev polynomial, (Watkin, 1994, Prince, 1982)
[weight] = 1.0/[A~0~*T~0~(x)+A~1~*T~1~(x) ... +A~n-1~]*T~n-1~(x)]
where A~i~ are the Chebychev coefficients listed below and x= Fcalc/Fmax
Method = Robust Weighting (Prince, 1982)
W = [weight] * [1-(deltaF/6*sigmaF)^2^]^2^
A~i~ are:
1.12 0.343 0.793
;
_refine_ls_weighting_scheme calc
_refine_ls_wR_factor_all 0.0585
_refine_ls_wR_factor_gt 0.0439
_refine_ls_wR_factor_ref 0.0439
_reflns_limit_h_max 10
_reflns_limit_h_min -10
_reflns_limit_k_max 10
_reflns_limit_k_min -11
_reflns_limit_l_max 24
_reflns_limit_l_min 0
_reflns_number_gt 3655
_reflns_number_total 5289
_reflns_threshold_expression I>3.00u(I)
_cod_data_source_file B604200G.txt
_cod_data_source_block arc1011
_cod_depositor_comments
;
The following automatic conversions were performed:
'_symmetry_cell_setting' value 'Triclinic' changed to 'triclinic'
according to '/home/saulius/struct/CIF-dictionaries/cif_core.dic'
dictionary named 'cif_core.dic' version 2.4.1 from 2010-06-29.

Automatic conversion script
Id: cif_fix_enum 1527 2010-12-29 10:47:43Z saulius 
;
_cod_original_sg_symbol_H-M 'P -1 '
_cod_original_formula_sum ' C25 H27 Co N2 O3 '
_cod_database_code 7007352

loop_
_symmetry_equiv_pos_as_xyz
x,y,z
-x,-y,-z

loop_
_atom_site_label
_atom_site_type_symbol
_atom_site_fract_x
_atom_site_fract_y
_atom_site_fract_z
_atom_site_U_iso_or_equiv
_atom_site_occupancy
_atom_site_adp_type
Co1 Co 0.51090(4) 0.36314(4) 0.253115(17) 0.0258 1.0000 Uani
C1 C 0.2490(3) 0.2413(3) 0.23823(12) 0.0239 1.0000 Uani
N1 N 0.1315(3) 0.1853(2) 0.28815(10) 0.0269 1.0000 Uani
C2 C -0.0467(3) 0.1156(3) 0.25906(13) 0.0320 1.0000 Uani
C3 C -0.0430(3) 0.1300(3) 0.18940(13) 0.0321 1.0000 Uani
N2 N 0.1371(2) 0.2062(2) 0.17752(10) 0.0257 1.0000 Uani
C4 C 0.1784(3) 0.1700(3) 0.35929(12) 0.0272 1.0000 Uani
C5 C 0.1920(3) 0.3011(3) 0.41858(13) 0.0341 1.0000 Uani
C6 C 0.2289(4) 0.2749(4) 0.48635(14) 0.0408 1.0000 Uani
C7 C 0.2495(4) 0.1244(4) 0.49569(14) 0.0404 1.0000 Uani
C8 C 0.2342(4) -0.0033(4) 0.43541(14) 0.0375 1.0000 Uani
C9 C 0.1990(3) 0.0169(3) 0.36651(13) 0.0300 1.0000 Uani
C10 C 0.1675(5) 0.4648(4) 0.40960(16) 0.0479 1.0000 Uani
C11 C 0.2848(5) 0.0962(5) 0.57003(17) 0.0575 1.0000 Uani
C12 C 0.1899(4) -0.1188(3) 0.30138(15) 0.0396 1.0000 Uani
C13 C 0.1912(3) 0.2333(3) 0.10707(12) 0.0270 1.0000 Uani
C14 C 0.1884(3) 0.3804(3) 0.08546(13) 0.0292 1.0000 Uani
C15 C 0.2380(3) 0.4000(3) 0.01630(14) 0.0341 1.0000 Uani
C16 C 0.2881(3) 0.2783(3) -0.03006(13) 0.0353 1.0000 Uani
C17 C 0.2846(3) 0.1312(3) -0.00706(13) 0.0324 1.0000 Uani
C18 C 0.2341(3) 0.1045(3) 0.06122(12) 0.0288 1.0000 Uani
C19 C 0.1321(4) 0.5136(3) 0.13382(15) 0.0384 1.0000 Uani
C20 C 0.3404(4) 0.3016(4) -0.10481(15) 0.0465 1.0000 Uani
C21 C 0.2255(4) -0.0575(3) 0.08338(14) 0.0353 1.0000 Uani
C22 C 0.7841(3) 0.5062(4) 0.27156(15) 0.0348 1.0000 Uani
C23 C 0.4914(3) 0.5671(3) 0.26159(13) 0.0308 1.0000 Uani
O1 O 0.4964(3) 0.7047(3) 0.26547(12) 0.0471 1.0000 Uani
C24 C 0.5611(3) 0.2899(3) 0.33025(15) 0.0378 1.0000 Uani
O2 O 0.6222(3) 0.2598(3) 0.37885(13) 0.0594 1.0000 Uani
C25 C 0.5776(3) 0.2805(3) 0.16905(14) 0.0337 1.0000 Uani
O3 O 0.6432(3) 0.2441(3) 0.11716(11) 0.0489 1.0000 Uani
H1 H 0.809(4) 0.584(4) 0.3197(19) 0.048(9) 1.0000 Uiso
H2 H 0.818(4) 0.573(4) 0.2371(18) 0.047(9) 1.0000 Uiso
H3 H 0.856(5) 0.435(4) 0.2687(17) 0.046(8) 1.0000 Uiso
H21 H -0.1561 0.0648 0.2846 0.0381 1.0000 Uiso
H31 H -0.1494 0.0930 0.1534 0.0377 1.0000 Uiso
H61 H 0.2409 0.3673 0.5296 0.0505 1.0000 Uiso
H81 H 0.2489 -0.1120 0.4418 0.0482 1.0000 Uiso
H101 H 0.1821 0.5422 0.4579 0.0606 1.0000 Uiso
H102 H 0.2603 0.5223 0.3784 0.0606 1.0000 Uiso
H103 H 0.0438 0.4383 0.3866 0.0606 1.0000 Uiso
H111 H 0.1671 0.0394 0.5895 0.0747 1.0000 Uiso
H112 H 0.3502 0.2087 0.6028 0.0747 1.0000 Uiso
H113 H 0.3604 0.0218 0.5668 0.0747 1.0000 Uiso
H121 H 0.2074 -0.2184 0.3169 0.0480 1.0000 Uiso
H122 H 0.2871 -0.0715 0.2697 0.0480 1.0000 Uiso
H123 H 0.0690 -0.1568 0.2741 0.0480 1.0000 Uiso
H151 H 0.2376 0.5045 -0.0003 0.0401 1.0000 Uiso
H171 H 0.3191 0.0425 -0.0404 0.0364 1.0000 Uiso
H191 H 0.1395 0.6080 0.1084 0.0490 1.0000 Uiso
H192 H 0.2145 0.5605 0.1789 0.0490 1.0000 Uiso
H193 H 0.0050 0.4606 0.1462 0.0490 1.0000 Uiso
H201 H 0.2292 0.2567 -0.1388 0.0517 1.0000 Uiso
H202 H 0.4030 0.4258 -0.1040 0.0517 1.0000 Uiso
H203 H 0.4236 0.2378 -0.1211 0.0517 1.0000 Uiso
H211 H 0.2611 -0.1321 0.0432 0.0417 1.0000 Uiso
H212 H 0.3102 -0.0300 0.1270 0.0417 1.0000 Uiso
H213 H 0.0993 -0.1185 0.0947 0.0417 1.0000 Uiso

loop_
_atom_site_aniso_label
_atom_site_aniso_U_11
_atom_site_aniso_U_22
_atom_site_aniso_U_33
_atom_site_aniso_U_23
_atom_site_aniso_U_13
_atom_site_aniso_U_12
Co1 0.02363(15) 0.02602(16) 0.02740(16) 0.00722(11) 0.00098(10) 0.00724(11)
C1 0.0249(10) 0.0221(10) 0.0261(10) 0.0077(8) 0.0027(8) 0.0084(8)
N1 0.0250(9) 0.0286(9) 0.0276(9) 0.0088(8) 0.0028(7) 0.0084(8)
C2 0.0248(11) 0.0351(12) 0.0354(13) 0.0118(10) 0.0019(9) 0.0072(10)
C3 0.0226(11) 0.0354(12) 0.0362(13) 0.0097(10) -0.0008(9) 0.0064(9)
N2 0.0242(9) 0.0269(9) 0.0257(9) 0.0079(7) 0.0011(7) 0.0072(7)
C4 0.0266(10) 0.0316(11) 0.0249(10) 0.0108(9) 0.0039(8) 0.0093(9)
C5 0.0374(13) 0.0377(13) 0.0305(12) 0.0090(10) 0.0068(10) 0.0161(11)
C6 0.0475(15) 0.0512(16) 0.0275(12) 0.0075(11) 0.0029(10) 0.0221(13)
C7 0.0398(14) 0.0574(17) 0.0312(13) 0.0204(12) 0.0067(10) 0.0199(13)
C8 0.0360(13) 0.0430(14) 0.0415(14) 0.0224(11) 0.0090(11) 0.0163(11)
C9 0.0265(11) 0.0293(11) 0.0356(12) 0.0130(9) 0.0064(9) 0.0081(9)
C10 0.069(2) 0.0412(15) 0.0410(15) 0.0070(12) 0.0048(13) 0.0296(15)
C11 0.062(2) 0.085(2) 0.0389(16) 0.0278(16) 0.0050(14) 0.0358(19)
C12 0.0456(15) 0.0274(12) 0.0470(15) 0.0089(11) 0.0059(12) 0.0135(11)
C13 0.0262(10) 0.0290(11) 0.0253(10) 0.0086(9) -0.0001(8) 0.0074(9)
C14 0.0257(11) 0.0286(11) 0.0322(11) 0.0098(9) -0.0021(9) 0.0060(9)
C15 0.0344(12) 0.0317(12) 0.0343(12) 0.0160(10) -0.0032(10) 0.0042(10)
C16 0.0307(12) 0.0395(13) 0.0268(11) 0.0093(10) -0.0019(9) -0.0005(10)
C17 0.0295(11) 0.0336(12) 0.0281(11) 0.0038(9) -0.0010(9) 0.0048(9)
C18 0.0264(11) 0.0289(11) 0.0295(11) 0.0074(9) -0.0019(9) 0.0068(9)
C19 0.0429(14) 0.0365(13) 0.0431(14) 0.0162(11) 0.0034(11) 0.0188(11)
C20 0.0468(16) 0.0516(16) 0.0309(13) 0.0156(12) 0.0027(11) 0.0003(13)
C21 0.0408(13) 0.0274(11) 0.0361(13) 0.005(1) -0.0002(10) 0.0107(10)
C22 0.0262(12) 0.0350(13) 0.0381(14) 0.0066(11) 0.0007(10) 0.0049(10)
C23 0.0272(11) 0.0307(13) 0.0317(12) 0.0034(10) -0.0011(9) 0.0082(9)
O1 0.0538(12) 0.0347(10) 0.0548(12) 0.0057(9) 0.0003(9) 0.0201(9)
C24 0.0268(12) 0.0413(14) 0.0454(14) 0.0189(11) 0.0003(10) 0.0066(10)
O2 0.0400(11) 0.0821(16) 0.0607(14) 0.0445(13) -0.0051(10) 0.0110(11)
C25 0.0262(11) 0.0351(12) 0.0370(13) 0.0008(10) -0.0036(10) 0.0109(10)
O3 0.0362(10) 0.0683(14) 0.0396(11) -0.0068(9) 0.0006(8) 0.0246(10)

loop_
_atom_type_symbol
_atom_type_scat_dispersion_real
_atom_type_scat_dispersion_imag
_atom_type_scat_Cromer_Mann_a1
_atom_type_scat_Cromer_Mann_b1
_atom_type_scat_Cromer_Mann_a2
_atom_type_scat_Cromer_Mann_b2
_atom_type_scat_Cromer_Mann_a3
_atom_type_scat_Cromer_Mann_b3
_atom_type_scat_Cromer_Mann_a4
_atom_type_scat_Cromer_Mann_b4
_atom_type_scat_Cromer_Mann_c
_atom_type_scat_source
'C ' 0.0033 0.0016 2.3100 20.8439 1.0200 10.2075 1.5886 0.5687 0.8650 51.6512 0.2156 International_Tables_Vol_IV_Table_2.2B
'H ' 0.0000 0.0000 0.4930 10.5109 0.3229 26.1257 0.1402 3.1424 0.0408 57.7998 0.0030 International_Tables_Vol_IV_Table_2.2B
'Co ' 0.3494 0.9721 12.2841 4.2791 7.3409 0.2784 4.0034 13.5359 2.3488 71.1692 1.0118 International_Tables_Vol_IV_Table_2.2B
'N ' 0.0061 0.0033 12.2126 0.0057 3.1322 9.8933 2.0125 28.9975 1.1663 0.5826 -11.5290 International_Tables_Vol_IV_Table_2.2B
'O ' 0.0106 0.0060 3.0485 13.2771 2.2868 5.7011 1.5463 0.3239 0.8670 32.9089 0.2508 International_Tables_Vol_IV_Table_2.2B

loop_
_geom_angle_atom_site_label_1
_geom_angle_site_symmetry_1
_geom_angle_atom_site_label_2
_geom_angle_site_symmetry_2
_geom_angle_atom_site_label_3
_geom_angle_site_symmetry_3
_geom_angle
_geom_angle_publ_flag
C1 . Co1 . C22 . 176.28(11) yes
C1 . Co1 . C23 . 93.92(10) yes
C22 . Co1 . C23 . 82.55(11) yes
C1 . Co1 . C24 . 99.91(10) yes
C22 . Co1 . C24 . 81.05(11) yes
C23 . Co1 . C24 . 121.24(12) yes
C1 . Co1 . C25 . 99.78(10) yes
C22 . Co1 . C25 . 82.84(11) yes
C23 . Co1 . C25 . 115.43(12) yes
C24 . Co1 . C25 . 117.79(12) yes
Co1 . C1 . N1 . 128.06(16) yes
Co1 . C1 . N2 . 128.59(16) yes
N1 . C1 . N2 . 103.09(18) yes
C1 . N1 . C2 . 111.92(19) yes
C1 . N1 . C4 . 126.61(19) yes
C2 . N1 . C4 . 120.72(19) yes
N1 . C2 . C3 . 106.4(2) yes
N1 . C2 . H21 . 126.781 no
C3 . C2 . H21 . 126.781 no
C2 . C3 . N2 . 106.6(2) yes
C2 . C3 . H31 . 126.679 no
N2 . C3 . H31 . 126.679 no
C1 . N2 . C3 . 111.90(19) yes
C1 . N2 . C13 . 126.68(18) yes
C3 . N2 . C13 . 121.34(19) yes
N1 . C4 . C5 . 120.3(2) yes
N1 . C4 . C9 . 117.4(2) yes
C5 . C4 . C9 . 122.2(2) yes
C4 . C5 . C6 . 117.5(2) yes
C4 . C5 . C10 . 121.3(2) yes
C6 . C5 . C10 . 121.2(2) yes
C5 . C6 . C7 . 122.0(2) yes
C5 . C6 . H61 . 119.006 no
C7 . C6 . H61 . 119.006 no
C6 . C7 . C8 . 118.8(2) yes
C6 . C7 . C11 . 121.3(3) yes
C8 . C7 . C11 . 119.8(3) yes
C7 . C8 . C9 . 121.5(2) yes
C7 . C8 . H81 . 119.259 no
C9 . C8 . H81 . 119.259 no
C4 . C9 . C8 . 118.0(2) yes
C4 . C9 . C12 . 120.8(2) yes
C8 . C9 . C12 . 121.2(2) yes
C5 . C10 . H101 . 109.467 no
C5 . C10 . H102 . 109.467 no
H101 . C10 . H102 . 109.476 no
C5 . C10 . H103 . 109.467 no
H101 . C10 . H103 . 109.476 no
H102 . C10 . H103 . 109.476 no
C7 . C11 . H111 . 109.467 no
C7 . C11 . H112 . 109.467 no
H111 . C11 . H112 . 109.476 no
C7 . C11 . H113 . 109.467 no
H111 . C11 . H113 . 109.476 no
H112 . C11 . H113 . 109.476 no
C9 . C12 . H121 . 109.467 no
C9 . C12 . H122 . 109.467 no
H121 . C12 . H122 . 109.476 no
C9 . C12 . H123 . 109.467 no
H121 . C12 . H123 . 109.476 no
H122 . C12 . H123 . 109.476 no
N2 . C13 . C14 . 119.5(2) yes
N2 . C13 . C18 . 118.0(2) yes
C14 . C13 . C18 . 122.4(2) yes
C13 . C14 . C15 . 117.7(2) yes
C13 . C14 . C19 . 122.0(2) yes
C15 . C14 . C19 . 120.4(2) yes
C14 . C15 . C16 . 121.8(2) yes
C14 . C15 . H151 . 119.104 no
C16 . C15 . H151 . 119.104 no
C15 . C16 . C17 . 118.7(2) yes
C15 . C16 . C20 . 120.9(2) yes
C17 . C16 . C20 . 120.3(3) yes
C16 . C17 . C18 . 121.7(2) yes
C16 . C17 . H171 . 119.127 no
C18 . C17 . H171 . 119.127 no
C13 . C18 . C17 . 117.6(2) yes
C13 . C18 . C21 . 121.9(2) yes
C17 . C18 . C21 . 120.5(2) yes
C14 . C19 . H191 . 109.467 no
C14 . C19 . H192 . 109.467 no
H191 . C19 . H192 . 109.476 no
C14 . C19 . H193 . 109.467 no
H191 . C19 . H193 . 109.476 no
H192 . C19 . H193 . 109.476 no
C16 . C20 . H201 . 109.467 no
C16 . C20 . H202 . 109.467 no
H201 . C20 . H202 . 109.476 no
C16 . C20 . H203 . 109.467 no
H201 . C20 . H203 . 109.476 no
H202 . C20 . H203 . 109.476 no
C18 . C21 . H211 . 109.467 no
C18 . C21 . H212 . 109.467 no
H211 . C21 . H212 . 109.476 no
C18 . C21 . H213 . 109.467 no
H211 . C21 . H213 . 109.476 no
H212 . C21 . H213 . 109.476 no
Co1 . C22 . H1 . 110.0(19) no
Co1 . C22 . H2 . 109(2) no
H1 . C22 . H2 . 108(3) no
Co1 . C22 . H3 . 111.8(20) no
H1 . C22 . H3 . 109(3) no
H2 . C22 . H3 . 108(3) no
Co1 . C23 . O1 . 173.2(2) yes
Co1 . C24 . O2 . 168.7(2) yes
Co1 . C25 . O3 . 170.8(2) yes

loop_
_geom_bond_atom_site_label_1
_geom_bond_site_symmetry_1
_geom_bond_atom_site_label_2
_geom_bond_site_symmetry_2
_geom_bond_distance
_geom_bond_publ_flag
Co1 . C1 . 1.961(2) yes
Co1 . C22 . 2.071(2) yes
Co1 . C23 . 1.770(2) yes
Co1 . C24 . 1.790(3) yes
Co1 . C25 . 1.774(3) yes
C1 . N1 . 1.367(3) yes
C1 . N2 . 1.368(3) yes
N1 . C2 . 1.389(3) yes
N1 . C4 . 1.440(3) yes
C2 . C3 . 1.351(3) yes
C2 . H21 . 1.000 no
C3 . N2 . 1.387(3) yes
C3 . H31 . 1.000 no
N2 . C13 . 1.444(3) yes
C4 . C5 . 1.398(3) yes
C4 . C9 . 1.398(3) yes
C5 . C6 . 1.393(4) yes
C5 . C10 . 1.510(4) yes
C6 . C7 . 1.387(4) yes
C6 . H61 . 1.000 no
C7 . C8 . 1.390(4) yes
C7 . C11 . 1.516(4) yes
C8 . C9 . 1.390(3) yes
C8 . H81 . 1.000 no
C9 . C12 . 1.502(4) yes
C10 . H101 . 1.000 no
C10 . H102 . 1.000 no
C10 . H103 . 1.000 no
C11 . H111 . 1.000 no
C11 . H112 . 1.000 no
C11 . H113 . 1.000 no
C12 . H121 . 1.000 no
C12 . H122 . 1.000 no
C12 . H123 . 1.000 no
C13 . C14 . 1.398(3) yes
C13 . C18 . 1.399(3) yes
C14 . C15 . 1.397(3) yes
C14 . C19 . 1.505(4) yes
C15 . C16 . 1.390(4) yes
C15 . H151 . 1.000 no
C16 . C17 . 1.395(4) yes
C16 . C20 . 1.512(3) yes
C17 . C18 . 1.396(3) yes
C17 . H171 . 1.000 no
C18 . C21 . 1.498(3) yes
C19 . H191 . 1.000 no
C19 . H192 . 1.000 no
C19 . H193 . 1.000 no
C20 . H201 . 1.000 no
C20 . H202 . 1.000 no
C20 . H203 . 1.000 no
C21 . H211 . 1.000 no
C21 . H212 . 1.000 no
C21 . H213 . 1.000 no
C22 . H1 . 0.99(3) no
C22 . H2 . 0.93(4) no
C22 . H3 . 0.95(3) no
C23 . O1 . 1.145(3) yes
C24 . O2 . 1.148(3) yes
C25 . O3 . 1.154(3) yes
